data_7027964
loop_
_publ_author_name
'Barco, Isabel C.'
'Falvello, Larry R.'
'Fern\'andez, Susana'
'Navarro, Rafael'
'Urriolabeitia, Esteban P.'

_publ_section_title
;
 Synthesis and characterization of palladium(II) complexes with the
 \a-stabilized phosphoylide ligand Ph3P&#xE006;C(H)CONMe2
;
_journal_issue 10
_journal_name_full 'Journal of the Chemical Society, Dalton Transactions'
_journal_page_first 1699
_journal_paper_doi 10.1039/a708950c
_journal_year 1998
_chemical_formula_analytical 'C31 H33 Cl N2 O6 P Pd.0.5CH2Cl2'
_chemical_formula_moiety '[Pd(dmba)(Ph3PCHCONMe2)(OH2)]ClO4.0.5CH2Cl2'
_chemical_formula_sum 'C31.5 H34 Cl2 N2 O6 P Pd'
_chemical_formula_weight 744.88
_chemical_name_systematic
; 
 ? 
;
_space_group_IT_number 14
_symmetry_cell_setting monoclinic
_symmetry_space_group_name_Hall '-P 2ybc'
_symmetry_space_group_name_H-M 'P 1 21/c 1'
_atom_sites_solution_hydrogens geom
_atom_sites_solution_primary direct
_atom_sites_solution_secondary difmap
_audit_creation_method SHELXL
_cell_angle_alpha 90.00
_cell_angle_beta 98.970(10)
_cell_angle_gamma 90.00
_cell_formula_units_Z 4
_cell_length_a 10.2080(10)
_cell_length_b 10.204(2)
_cell_length_c 31.345(4)
_cell_measurement_reflns_used 25
_cell_measurement_temperature 150(2)
_cell_measurement_theta_max 31.5
_cell_measurement_theta_min 22.5
_cell_volume 3225.0(8)
_computing_structure_refinement 'SHELXL-93 (Sheldrick, 1993)'
_computing_structure_solution 'SHELXS-86 (Sheldrick, 1990)'
_diffrn_ambient_temperature 150(2)
_diffrn_measurement_device 'Nonius CAD4'
_diffrn_measurement_method \w
_diffrn_radiation_monochromator graphite
_diffrn_radiation_source 'normal-focus sealed tube'
_diffrn_radiation_type MoK\a
_diffrn_radiation_wavelength 0.71073
_diffrn_reflns_av_R_equivalents 0.0649
_diffrn_reflns_av_sigmaI/netI 0.1269
_diffrn_reflns_limit_h_max 12
_diffrn_reflns_limit_h_min 0
_diffrn_reflns_limit_k_max 12
_diffrn_reflns_limit_k_min 0
_diffrn_reflns_limit_l_max 36
_diffrn_reflns_limit_l_min -37
_diffrn_reflns_number 6029
_diffrn_reflns_theta_max 25.08
_diffrn_reflns_theta_min 2.02
_diffrn_standards_interval_time 10800
_diffrn_standards_number 3
_exptl_absorpt_coefficient_mu 0.836
_exptl_absorpt_correction_T_max 0.897
_exptl_absorpt_correction_T_min 0.966
_exptl_absorpt_correction_type psi-scan
_exptl_crystal_colour 'pale yellow'
_exptl_crystal_density_diffrn 1.534
_exptl_crystal_density_meas ?
_exptl_crystal_density_method 'not measured'
_exptl_crystal_description block
_exptl_crystal_F_000 1520
_exptl_crystal_size_max 0.45
_exptl_crystal_size_mid 0.40
_exptl_crystal_size_min 0.10
_refine_diff_density_max 0.765
_refine_diff_density_min -1.029
_refine_diff_density_rms 0.130
_refine_ls_extinction_method none
_refine_ls_goodness_of_fit_all 0.967
_refine_ls_goodness_of_fit_obs 1.122
_refine_ls_matrix_type full
_refine_ls_number_parameters 410
_refine_ls_number_reflns 5663
_refine_ls_number_restraints 1
_refine_ls_restrained_S_all 0.967
_refine_ls_restrained_S_obs 1.122
_refine_ls_R_factor_all 0.1181
_refine_ls_R_factor_obs 0.0616
_refine_ls_shift/esd_max 0.000
_refine_ls_shift/esd_mean 0.000
_refine_ls_structure_factor_coef Fsqd
_refine_ls_weighting_details 'w=1/[\s^2^(Fo^2^)+(0.0619P)^2^+0.0000P] where P=(Fo^2^+2Fc^2^)/3'
_refine_ls_weighting_scheme calc
_refine_ls_wR_factor_all 0.1519
_refine_ls_wR_factor_obs 0.1327
_reflns_number_observed 3362
_reflns_number_total 5663
_reflns_observed_criterion >2sigma(I)
_cod_data_source_file c708950sup1.cif
_cod_data_source_block (1)0.5CH2Cl2
_cod_depositor_comments
;
The following automatic conversions were performed:

'_exptl_crystal_density_meas' value 'not measured' was changed to '?'
- the value is perceived as not measured.

Automatic conversion script
Id: cif_fix_values 3008 2015-01-20 13:52:24Z robertas 

The following automatic conversions were performed:

'_refine_ls_weighting_scheme' value 'calc
w=1/[\s^2^(Fo^2^)+(0.0619P)^2^+0.0000P] where P=(Fo^2^+2Fc^2^)/3' was
changed to 'calc'. New tag '_refine_ls_weighting_details' was
created. The value of the new tag was set to
'w=1/[\s^2^(Fo^2^)+(0.0619P)^2^+0.0000P] where P=(Fo^2^+2Fc^2^)/3'.

Automatic conversion script
Id: cif_fix_values 3143 2015-03-26 13:38:13Z robertas 
;
_cod_original_sg_symbol_H-M P21/c
_cod_original_formula_sum 'C31.50 H34 Cl2 N2 O6 P Pd'
_cod_database_code 7027964

loop_
_symmetry_equiv_pos_as_xyz
'x, y, z'
'-x, y+1/2, -z+1/2'
'-x, -y, -z'
'x, -y-1/2, z-1/2'

loop_
_atom_site_aniso_label
_atom_site_aniso_U_11
_atom_site_aniso_U_22
_atom_site_aniso_U_33
_atom_site_aniso_U_23
_atom_site_aniso_U_13
_atom_site_aniso_U_12
Pd1 0.0236(3) 0.0198(3) 0.0288(3) 0.0014(3) 0.0028(2) -0.0016(3)
P1 0.0242(9) 0.0173(9) 0.0296(10) -0.0002(9) 0.0054(8) -0.0022(9)
C1 0.027(4) 0.021(4) 0.030(4) 0.000(4) 0.005(3) -0.002(4)
C2 0.032(4) 0.023(4) 0.039(5) -0.001(4) 0.009(4) -0.005(4)
C3 0.027(4) 0.030(5) 0.047(5) -0.009(4) 0.014(4) -0.005(3)
C4 0.047(5) 0.037(5) 0.046(5) -0.006(4) 0.016(4) -0.011(4)
C5 0.042(4) 0.030(5) 0.040(5) -0.003(4) 0.007(4) -0.004(4)
C6 0.033(4) 0.025(5) 0.031(4) 0.001(3) 0.006(3) -0.003(3)
C7 0.037(4) 0.032(5) 0.035(4) 0.010(4) 0.006(4) 0.002(4)
N1 0.030(3) 0.027(3) 0.029(3) -0.001(3) 0.005(3) 0.002(3)
C8 0.041(5) 0.034(5) 0.040(5) -0.008(4) -0.001(4) -0.005(4)
C9 0.030(4) 0.029(4) 0.043(4) 0.012(4) 0.005(3) 0.002(4)
C10 0.026(4) 0.014(4) 0.024(4) -0.006(3) -0.004(3) -0.002(3)
C11 0.027(4) 0.022(4) 0.034(4) 0.007(3) 0.005(3) 0.000(3)
O1 0.030(3) 0.030(3) 0.033(3) 0.005(2) 0.003(2) 0.001(2)
N2 0.040(4) 0.021(4) 0.041(4) -0.002(3) -0.001(3) -0.004(3)
C12 0.057(6) 0.015(4) 0.062(6) 0.010(4) 0.010(5) -0.014(4)
C13 0.048(5) 0.025(5) 0.060(6) -0.003(4) 0.010(5) 0.000(4)
C14 0.027(4) 0.016(4) 0.036(4) 0.001(3) 0.001(3) -0.003(3)
C15 0.021(4) 0.025(4) 0.038(4) 0.000(4) 0.010(3) 0.004(3)
C16 0.029(4) 0.038(5) 0.052(5) -0.003(4) 0.017(4) -0.007(4)
C17 0.032(4) 0.032(5) 0.050(5) -0.002(4) 0.004(4) 0.000(4)
C18 0.042(5) 0.027(5) 0.040(5) 0.007(4) -0.015(4) 0.003(4)
C19 0.039(4) 0.019(4) 0.037(5) -0.006(3) 0.002(4) -0.001(4)
C20 0.019(3) 0.026(4) 0.039(4) 0.008(4) 0.005(3) -0.001(4)
C21 0.032(4) 0.033(5) 0.040(5) 0.005(4) 0.004(3) -0.011(4)
C22 0.027(4) 0.064(7) 0.049(5) 0.016(5) 0.000(4) 0.002(5)
C23 0.033(5) 0.098(9) 0.033(5) -0.012(6) -0.004(4) 0.000(6)
C24 0.045(5) 0.082(8) 0.043(6) -0.022(6) -0.014(4) 0.022(6)
C25 0.050(5) 0.048(6) 0.042(5) -0.016(5) -0.007(4) 0.007(5)
C26 0.025(4) 0.021(4) 0.035(4) -0.003(3) 0.007(3) -0.005(3)
C27 0.027(4) 0.025(5) 0.059(5) -0.003(4) 0.016(4) -0.006(3)
C28 0.038(5) 0.052(6) 0.086(8) -0.015(6) 0.038(5) 0.001(5)
C29 0.035(5) 0.043(6) 0.056(6) 0.020(5) 0.009(4) -0.016(4)
C30 0.053(6) 0.026(5) 0.108(9) 0.000(5) 0.045(6) -0.002(4)
C31 0.057(6) 0.026(5) 0.094(8) -0.009(5) 0.043(6) -0.003(4)
O6 0.027(3) 0.036(3) 0.036(3) 0.004(3) 0.007(2) -0.002(3)
Cl1 0.0319(10) 0.0254(10) 0.0405(11) 0.0028(9) 0.0003(9) -0.0040(8)
O2 0.040(3) 0.084(5) 0.059(4) -0.020(4) 0.012(3) -0.001(4)
O3 0.051(4) 0.047(4) 0.060(4) -0.007(3) -0.014(3) 0.020(3)
O4 0.053(4) 0.057(4) 0.061(4) 0.025(3) -0.008(3) -0.033(3)
O5 0.054(4) 0.039(4) 0.043(3) -0.011(3) -0.015(3) -0.006(3)
C32 0.064(17) 0.321(55) 0.118(24) -0.063(31) 0.027(17) -0.090(26)
Cl2 0.130(12) 0.101(12) 0.099(11) 0.062(9) -0.015(8) -0.040(9)
Cl3 0.049(5) 0.066(8) 0.132(12) -0.008(7) 0.031(6) -0.014(6)

loop_
_atom_site_label
_atom_site_type_symbol
_atom_site_fract_x
_atom_site_fract_y
_atom_site_fract_z
_atom_site_U_iso_or_equiv
_atom_site_thermal_displace_type
_atom_site_occupancy
_atom_site_calc_flag
_atom_site_refinement_flags
Pd1 Pd 0.02260(5) 0.05624(6) 0.16770(2) 0.0242(2) Uani 1 d .
P1 P -0.1622(2) -0.0650(2) 0.08742(6) 0.0236(4) Uani 1 d .
C1 C -0.1073(7) 0.0517(8) 0.2087(2) 0.026(2) Uani 1 d .
C2 C -0.2279(7) 0.1168(7) 0.2074(3) 0.031(2) Uani 1 d .
H2A H -0.2563(7) 0.1761(7) 0.1844(3) 0.037 Uiso 1 calc R
C3 C -0.3067(7) 0.0968(8) 0.2385(3) 0.034(2) Uani 1 d .
H3A H -0.3890(7) 0.1414(8) 0.2369(3) 0.041 Uiso 1 calc R
C4 C -0.2659(9) 0.0114(8) 0.2723(3) 0.042(2) Uani 1 d .
H4A H -0.3221(9) -0.0068(8) 0.2931(3) 0.051 Uiso 1 calc R
C5 C -0.1434(8) -0.0467(8) 0.2756(3) 0.037(2) Uani 1 d .
H5A H -0.1130(8) -0.1005(8) 0.2998(3) 0.045 Uiso 1 calc R
C6 C -0.0640(7) -0.0285(7) 0.2445(2) 0.029(2) Uani 1 d .
C7 C 0.0737(7) -0.0847(8) 0.2469(2) 0.035(2) Uani 1 d .
H7A H 0.1151(7) -0.0946(8) 0.2775(2) 0.042 Uiso 1 calc R
H7B H 0.0691(7) -0.1723(8) 0.2331(2) 0.042 Uiso 1 calc R
N1 N 0.1545(6) 0.0055(6) 0.2241(2) 0.0287(14) Uani 1 d .
C8 C 0.1944(8) 0.1186(8) 0.2522(3) 0.039(2) Uani 1 d .
H8A H 0.2519(37) 0.0890(10) 0.2784(7) 0.047 Uiso 1 calc R
H8B H 0.1153(8) 0.1608(28) 0.2601(12) 0.047 Uiso 1 calc R
H8C H 0.2426(40) 0.1815(22) 0.2368(6) 0.047 Uiso 1 calc R
C9 C 0.2760(7) -0.0633(8) 0.2167(2) 0.034(2) Uani 1 d .
H9A H 0.3240(24) -0.0949(39) 0.2443(3) 0.040 Uiso 1 calc R
H9B H 0.3326(21) -0.0029(14) 0.2035(13) 0.040 Uiso 1 calc R
H9C H 0.2521(7) -0.1379(27) 0.1973(12) 0.040 Uiso 1 calc R
C10 C -0.1233(7) 0.0887(6) 0.1130(2) 0.022(2) Uani 1 d .
H10A H -0.2040(7) 0.1316(6) 0.1212(2) 0.027 Uiso 1 calc R
C11 C -0.0589(7) 0.1730(7) 0.0836(2) 0.028(2) Uani 1 d .
O1 O 0.0046(5) 0.1204(5) 0.0571(2) 0.0310(12) Uani 1 d .
N2 N -0.0634(6) 0.3048(6) 0.0868(2) 0.035(2) Uani 1 d .
C12 C 0.0101(9) 0.3864(8) 0.0608(3) 0.045(2) Uani 1 d .
H12A H 0.0137(43) 0.3432(24) 0.0330(7) 0.054 Uiso 1 calc R
H12B H 0.1005(17) 0.3997(41) 0.0760(8) 0.054 Uiso 1 calc R
H12C H -0.0342(29) 0.4714(19) 0.0556(14) 0.054 Uiso 1 calc R
C13 C -0.1214(8) 0.3692(8) 0.1205(3) 0.044(2) Uani 1 d .
H13A H -0.1022(42) 0.3182(26) 0.1472(5) 0.053 Uiso 1 calc R
H13B H -0.2176(10) 0.3757(44) 0.1118(7) 0.053 Uiso 1 calc R
H13C H -0.0837(37) 0.4572(19) 0.1253(11) 0.053 Uiso 1 calc R
C14 C -0.0216(7) -0.1701(7) 0.0872(2) 0.027(2) Uani 1 d .
C15 C 0.0411(7) -0.1821(7) 0.0515(2) 0.028(2) Uani 1 d .
H15A H 0.0101(7) -0.1334(7) 0.0261(2) 0.033 Uiso 1 calc R
C16 C 0.1493(7) -0.2648(8) 0.0526(3) 0.038(2) Uani 1 d .
H16A H 0.1902(7) -0.2759(8) 0.0276(3) 0.046 Uiso 1 calc R
C17 C 0.1969(8) -0.3308(8) 0.0900(3) 0.038(2) Uani 1 d .
H17A H 0.2730(8) -0.3848(8) 0.0908(3) 0.046 Uiso 1 calc R
C18 C 0.1386(8) -0.3213(8) 0.1262(3) 0.038(2) Uani 1 d .
H18A H 0.1725(8) -0.3682(8) 0.1517(3) 0.046 Uiso 1 calc R
C19 C 0.0272(7) -0.2402(7) 0.1246(2) 0.032(2) Uani 1 d .
H19A H -0.0157(7) -0.2328(7) 0.1493(2) 0.039 Uiso 1 calc R
C20 C -0.2469(6) -0.0497(8) 0.0327(2) 0.028(2) Uani 1 d .
C21 C -0.3088(7) 0.0657(9) 0.0183(2) 0.035(2) Uani 1 d .
H21A H -0.3032(7) 0.1405(9) 0.0365(2) 0.042 Uiso 1 calc R
C22 C -0.3795(7) 0.0706(10) -0.0234(3) 0.047(2) Uani 1 d .
H22A H -0.4229(7) 0.1495(10) -0.0336(3) 0.056 Uiso 1 calc R
C23 C -0.3874(8) -0.0387(12) -0.0501(3) 0.056(3) Uani 1 d .
H23A H -0.4332(8) -0.0333(12) -0.0789(3) 0.067 Uiso 1 calc R
C24 C -0.3303(9) -0.1523(11) -0.0353(3) 0.059(3) Uani 1 d .
H24A H -0.3388(9) -0.2273(11) -0.0535(3) 0.070 Uiso 1 calc R
C25 C -0.2591(9) -0.1617(10) 0.0063(3) 0.048(2) Uani 1 d .
H25A H -0.2195(9) -0.2422(10) 0.0166(3) 0.058 Uiso 1 calc R
C26 C -0.2780(7) -0.1530(7) 0.1148(2) 0.027(2) Uani 1 d .
C27 C -0.3647(7) -0.0926(8) 0.1365(3) 0.036(2) Uani 1 d .
H27A H -0.3609(7) -0.0001(8) 0.1398(3) 0.043 Uiso 1 calc R
C28 C -0.4582(8) -0.1622(10) 0.1540(3) 0.056(3) Uani 1 d .
H28A H -0.5184(8) -0.1175(10) 0.1691(3) 0.067 Uiso 1 calc R
C29 C -0.4653(8) -0.2957(9) 0.1497(3) 0.044(2) Uani 1 d .
H29A H -0.5291(8) -0.3435(9) 0.1624(3) 0.053 Uiso 1 calc R
C30 C -0.3815(9) -0.3598(9) 0.1273(3) 0.059(3) Uani 1 d .
H30A H -0.3881(9) -0.4519(9) 0.1232(3) 0.071 Uiso 1 calc R
C31 C -0.2861(9) -0.2884(8) 0.1107(3) 0.056(3) Uani 1 d .
H31A H -0.2246(9) -0.3330(8) 0.0961(3) 0.067 Uiso 1 calc R
O6 O 0.1813(5) 0.0540(5) 0.1276(2) 0.0329(12) Uani 1 d .
Cl1 Cl 0.4660(2) 0.3032(2) 0.14577(6) 0.0332(5) Uani 1 d .
O2 O 0.5541(6) 0.2711(7) 0.1163(2) 0.061(2) Uani 1 d .
O3 O 0.3608(6) 0.3814(6) 0.1239(2) 0.055(2) Uani 1 d .
O4 O 0.4124(6) 0.1834(6) 0.1596(2) 0.059(2) Uani 1 d .
O5 O 0.5369(6) 0.3719(6) 0.1821(2) 0.048(2) Uani 1 d .
C32 C 0.5165(21) 0.9834(46) 0.4719(10) 0.166(19) Uani 0.50 d PD
Cl2 Cl 0.3673(16) 0.9650(18) 0.4883(5) 0.113(7) Uani 0.50 d PD
Cl3 Cl 0.6403(11) 1.0399(15) 0.5120(5) 0.081(5) Uani 0.50 d PD

loop_
_atom_type_symbol
_atom_type_description
_atom_type_scat_dispersion_real
_atom_type_scat_dispersion_imag
_atom_type_scat_source
C C 0.0033 0.0016 'International Tables Vol C Tables 4.2.6.8 and 6.1.1.4'
H H 0.0000 0.0000 'International Tables Vol C Tables 4.2.6.8 and 6.1.1.4'
N N 0.0061 0.0033 'International Tables Vol C Tables 4.2.6.8 and 6.1.1.4'
O O 0.0106 0.0060 'International Tables Vol C Tables 4.2.6.8 and 6.1.1.4'
P P 0.1023 0.0942 'International Tables Vol C Tables 4.2.6.8 and 6.1.1.4'
Cl Cl 0.1484 0.1585 'International Tables Vol C Tables 4.2.6.8 and 6.1.1.4'
Pd Pd -0.9988 1.0072 'International Tables Vol C Tables 4.2.6.8 and 6.1.1.4'

loop_
_geom_angle_atom_site_label_1
_geom_angle_atom_site_label_2
_geom_angle_atom_site_label_3
_geom_angle
_geom_angle_site_symmetry_1
_geom_angle_site_symmetry_3
_geom_angle_publ_flag
C1 Pd1 C10 94.1(3) . . y
C1 Pd1 N1 81.6(3) . . y
C10 Pd1 N1 173.3(3) . . y
C1 Pd1 O6 174.3(2) . . y
C10 Pd1 O6 91.6(2) . . y
N1 Pd1 O6 92.6(2) . . y
C10 P1 C14 114.0(3) . . y
C10 P1 C20 113.2(3) . . y
C14 P1 C20 108.2(3) . . y
C10 P1 C26 109.9(3) . . y
C14 P1 C26 106.8(3) . . y
C20 P1 C26 104.1(3) . . y
C2 C1 C6 118.0(7) . . ?
C2 C1 Pd1 130.1(6) . . ?
C6 C1 Pd1 111.8(5) . . ?
C3 C2 C1 121.3(7) . . ?
C3 C2 H2A 119.4(5) . . ?
C1 C2 H2A 119.4(4) . . ?
C2 C3 C4 119.9(8) . . ?
C2 C3 H3A 120.1(5) . . ?
C4 C3 H3A 120.1(5) . . ?
C5 C4 C3 119.3(8) . . ?
C5 C4 H4A 120.3(5) . . ?
C3 C4 H4A 120.3(5) . . ?
C4 C5 C6 121.4(8) . . ?
C4 C5 H5A 119.3(5) . . ?
C6 C5 H5A 119.3(5) . . ?
C5 C6 C1 119.9(7) . . ?
C5 C6 C7 124.2(7) . . ?
C1 C6 C7 115.9(6) . . ?
N1 C7 C6 108.8(6) . . ?
N1 C7 H7A 109.9(4) . . ?
C6 C7 H7A 109.9(4) . . ?
N1 C7 H7B 109.9(4) . . ?
C6 C7 H7B 109.9(4) . . ?
H7A C7 H7B 108.3 . . ?
C8 N1 C9 107.9(6) . . ?
C8 N1 C7 108.7(6) . . ?
C9 N1 C7 108.9(6) . . ?
C8 N1 Pd1 112.9(5) . . ?
C9 N1 Pd1 115.2(4) . . ?
C7 N1 Pd1 103.0(4) . . ?
N1 C8 H8A 109.5(4) . . ?
N1 C8 H8B 109.5(4) . . ?
H8A C8 H8B 109.5 . . ?
N1 C8 H8C 109.5(4) . . ?
H8A C8 H8C 109.5 . . ?
H8B C8 H8C 109.5 . . ?
N1 C9 H9A 109.5(4) . . ?
N1 C9 H9B 109.5(4) . . ?
H9A C9 H9B 109.5 . . ?
N1 C9 H9C 109.5(4) . . ?
H9A C9 H9C 109.5 . . ?
H9B C9 H9C 109.5 . . ?
C11 C10 P1 108.6(5) . . y
C11 C10 Pd1 105.6(4) . . y
P1 C10 Pd1 107.9(3) . . y
C11 C10 H10A 111.5(4) . . ?
P1 C10 H10A 111.5(2) . . ?
Pd1 C10 H10A 111.5(2) . . ?
O1 C11 N2 120.2(7) . . y
O1 C11 C10 119.2(7) . . y
N2 C11 C10 120.5(7) . . y
C11 N2 C13 121.9(7) . . y
C11 N2 C12 120.2(7) . . y
C13 N2 C12 117.1(7) . . y
N2 C12 H12A 109.5(4) . . ?
N2 C12 H12B 109.5(4) . . ?
H12A C12 H12B 109.5 . . ?
N2 C12 H12C 109.5(4) . . ?
H12A C12 H12C 109.5 . . ?
H12B C12 H12C 109.5 . . ?
N2 C13 H13A 109.5(4) . . ?
N2 C13 H13B 109.5(4) . . ?
H13A C13 H13B 109.5 . . ?
N2 C13 H13C 109.5(4) . . ?
H13A C13 H13C 109.5 . . ?
H13B C13 H13C 109.5 . . ?
C15 C14 C19 119.0(7) . . ?
C15 C14 P1 122.0(6) . . ?
C19 C14 P1 118.9(6) . . ?
C14 C15 C16 120.2(7) . . ?
C14 C15 H15A 119.9(4) . . ?
C16 C15 H15A 119.9(5) . . ?
C17 C16 C15 119.5(8) . . ?
C17 C16 H16A 120.2(5) . . ?
C15 C16 H16A 120.2(5) . . ?
C18 C17 C16 122.2(8) . . ?
C18 C17 H17A 118.9(5) . . ?
C16 C17 H17A 118.9(5) . . ?
C17 C18 C19 118.0(7) . . ?
C17 C18 H18A 121.0(5) . . ?
C19 C18 H18A 121.0(5) . . ?
C14 C19 C18 120.9(7) . . ?
C14 C19 H19A 119.6(4) . . ?
C18 C19 H19A 119.6(5) . . ?
C21 C20 C25 120.5(7) . . ?
C21 C20 P1 120.8(6) . . ?
C25 C20 P1 118.4(6) . . ?
C20 C21 C22 118.8(8) . . ?
C20 C21 H21A 120.6(5) . . ?
C22 C21 H21A 120.6(6) . . ?
C23 C22 C21 120.7(9) . . ?
C23 C22 H22A 119.7(5) . . ?
C21 C22 H22A 119.7(6) . . ?
C24 C23 C22 120.1(8) . . ?
C24 C23 H23A 119.9(5) . . ?
C22 C23 H23A 119.9(5) . . ?
C23 C24 C25 121.0(9) . . ?
C23 C24 H24A 119.5(5) . . ?
C25 C24 H24A 119.5(6) . . ?
C24 C25 C20 118.7(9) . . ?
C24 C25 H25A 120.6(6) . . ?
C20 C25 H25A 120.6(5) . . ?
C27 C26 C31 117.9(7) . . ?
C27 C26 P1 122.9(6) . . ?
C31 C26 P1 119.0(6) . . ?
C26 C27 C28 121.2(8) . . ?
C26 C27 H27A 119.4(4) . . ?
C28 C27 H27A 119.4(5) . . ?
C27 C28 C29 120.4(8) . . ?
C27 C28 H28A 119.8(5) . . ?
C29 C28 H28A 119.8(5) . . ?
C30 C29 C28 120.1(8) . . ?
C30 C29 H29A 119.9(5) . . ?
C28 C29 H29A 119.9(5) . . ?
C29 C30 C31 118.6(8) . . ?
C29 C30 H30A 120.7(5) . . ?
C31 C30 H30A 120.7(5) . . ?
C30 C31 C26 121.7(8) . . ?
C30 C31 H31A 119.2(5) . . ?
C26 C31 H31A 119.2(5) . . ?
O2 Cl1 O3 108.7(4) . . ?
O2 Cl1 O4 108.0(4) . . ?
O3 Cl1 O4 109.1(4) . . ?
O2 Cl1 O5 109.7(4) . . ?
O3 Cl1 O5 111.0(4) . . ?
O4 Cl1 O5 110.3(4) . . ?
Cl2 C32 Cl2 112.2(18) 3_676 . ?
Cl2 C32 Cl3 2.0(9) 3_676 . ?
Cl2 C32 Cl3 114.0(19) . . ?
Cl2 C32 Cl3 113.6(19) 3_676 3_676 ?
Cl2 C32 Cl3 1.7(12) . 3_676 ?
Cl3 C32 Cl3 115.4(17) . 3_676 ?
Cl2 C32 C32 56.8(12) 3_676 3_676 ?
Cl2 C32 C32 55.4(13) . 3_676 ?
Cl3 C32 C32 58.5(13) . 3_676 ?
Cl3 C32 C32 56.8(11) 3_676 3_676 ?
Cl3 Cl2 C32 137.8(100) 3_676 3_676 ?
Cl3 Cl2 C32 144.9(100) 3_676 . ?
C32 Cl2 C32 67.8(18) 3_676 . ?
Cl2 Cl3 C32 40.3(100) 3_676 . ?
Cl2 Cl3 C32 33.3(100) 3_676 3_676 ?
C32 Cl3 C32 64.6(17) . 3_676 ?

loop_
_geom_bond_atom_site_label_1
_geom_bond_atom_site_label_2
_geom_bond_distance
_geom_bond_site_symmetry_2
_geom_bond_publ_flag
Pd1 C1 1.987(7) . y
Pd1 C10 2.113(6) . y
Pd1 N1 2.114(6) . y
Pd1 O6 2.200(5) . y
P1 C10 1.778(7) . y
P1 C14 1.793(7) . y
P1 C20 1.803(7) . y
P1 C26 1.805(7) . y
C1 C2 1.393(10) . y
C1 C6 1.403(10) . y
C2 C3 1.374(10) . y
C2 H2A 0.95 . ?
C3 C4 1.385(11) . y
C3 H3A 0.95 . ?
C4 C5 1.373(11) . y
C4 H4A 0.95 . ?
C5 C6 1.373(10) . y
C5 H5A 0.95 . ?
C6 C7 1.509(10) . y
C7 N1 1.490(9) . y
C7 H7A 0.99 . ?
C7 H7B 0.99 . ?
N1 C8 1.470(9) . y
N1 C9 1.476(9) . y
C8 H8A 0.98 . ?
C8 H8B 0.98 . ?
C8 H8C 0.98 . ?
C9 H9A 0.98 . ?
C9 H9B 0.98 . ?
C9 H9C 0.98 . ?
C10 C11 1.487(9) . y
C10 H10A 1.00 . ?
C11 O1 1.252(8) . y
C11 N2 1.349(10) . y
N2 C13 1.447(10) . y
N2 C12 1.454(9) . y
C12 H12A 0.98 . ?
C12 H12B 0.98 . ?
C12 H12C 0.98 . ?
C13 H13A 0.98 . ?
C13 H13B 0.98 . ?
C13 H13C 0.98 . ?
C14 C15 1.377(10) . ?
C14 C19 1.397(10) . ?
C15 C16 1.386(10) . ?
C15 H15A 0.95 . ?
C16 C17 1.375(11) . ?
C16 H16A 0.95 . ?
C17 C18 1.362(11) . ?
C17 H17A 0.95 . ?
C18 C19 1.401(10) . ?
C18 H18A 0.95 . ?
C19 H19A 0.95 . ?
C20 C21 1.378(10) . ?
C20 C25 1.405(11) . ?
C21 C22 1.392(10) . ?
C21 H21A 0.95 . ?
C22 C23 1.390(13) . ?
C22 H22A 0.95 . ?
C23 C24 1.347(14) . ?
C23 H23A 0.95 . ?
C24 C25 1.394(11) . ?
C24 H24A 0.95 . ?
C25 H25A 0.95 . ?
C26 C27 1.346(10) . ?
C26 C31 1.389(11) . ?
C27 C28 1.369(11) . ?
C27 H27A 0.95 . ?
C28 C29 1.370(12) . ?
C28 H28A 0.95 . ?
C29 C30 1.356(12) . ?
C29 H29A 0.95 . ?
C30 C31 1.381(11) . ?
C30 H30A 0.95 . ?
C31 H31A 0.95 . ?
Cl1 O2 1.424(6) . ?
Cl1 O3 1.425(6) . ?
Cl1 O4 1.433(6) . ?
Cl1 O5 1.434(5) . ?
C32 Cl2 1.67(3) 3_676 ?
C32 Cl2 1.69(2) . ?
C32 Cl3 1.73(2) . ?
C32 Cl3 1.77(3) 3_676 ?
C32 C32 1.87(6) 3_676 ?
Cl2 Cl3 0.09(3) 3_676 ?
Cl2 C32 1.67(3) 3_676 ?
Cl3 Cl2 0.09(3) 3_676 ?
Cl3 C32 1.77(3) 3_676 ?

loop_
_geom_torsion_atom_site_label_1
_geom_torsion_atom_site_label_2
_geom_torsion_atom_site_label_3
_geom_torsion_atom_site_label_4
_geom_torsion
_geom_torsion_site_symmetry_1
_geom_torsion_site_symmetry_4
C10 Pd1 C1 C2 -31.1(7) . .
N1 Pd1 C1 C2 154.1(7) . .
O6 Pd1 C1 C2 159.5(22) . .
C10 Pd1 C1 C6 150.7(5) . .
N1 Pd1 C1 C6 -24.1(5) . .
O6 Pd1 C1 C6 -18.8(30) . .
C6 C1 C2 C3 -4.2(11) . .
Pd1 C1 C2 C3 177.6(6) . .
C1 C2 C3 C4 0.6(12) . .
C2 C3 C4 C5 3.7(12) . .
C3 C4 C5 C6 -4.3(12) . .
C4 C5 C6 C1 0.6(12) . .
C4 C5 C6 C7 177.4(7) . .
C2 C1 C6 C5 3.6(11) . .
Pd1 C1 C6 C5 -177.9(6) . .
C2 C1 C6 C7 -173.5(7) . .
Pd1 C1 C6 C7 5.0(8) . .
C5 C6 C7 N1 -149.4(7) . .
C1 C6 C7 N1 27.6(9) . .
C6 C7 N1 C8 76.9(7) . .
C6 C7 N1 C9 -165.8(6) . .
C6 C7 N1 Pd1 -43.1(6) . .
C1 Pd1 N1 C8 -79.8(5) . .
C10 Pd1 N1 C8 -130.4(20) . .
O6 Pd1 N1 C8 100.8(5) . .
C1 Pd1 N1 C9 155.7(6) . .
C10 Pd1 N1 C9 105.0(21) . .
O6 Pd1 N1 C9 -23.8(5) . .
C1 Pd1 N1 C7 37.3(5) . .
C10 Pd1 N1 C7 -13.4(23) . .
O6 Pd1 N1 C7 -142.1(5) . .
C14 P1 C10 C11 75.4(5) . .
C20 P1 C10 C11 -48.8(6) . .
C26 P1 C10 C11 -164.8(5) . .
C14 P1 C10 Pd1 -38.7(4) . .
C20 P1 C10 Pd1 -162.9(3) . .
C26 P1 C10 Pd1 81.2(4) . .
C1 Pd1 C10 C11 146.4(5) . .
N1 Pd1 C10 C11 -163.5(19) . .
O6 Pd1 C10 C11 -34.7(5) . .
C1 Pd1 C10 P1 -97.6(4) . .
N1 Pd1 C10 P1 -47.5(23) . .
O6 Pd1 C10 P1 81.4(3) . .
P1 C10 C11 O1 -27.8(8) . .
Pd1 C10 C11 O1 87.7(7) . .
P1 C10 C11 N2 155.3(6) . .
Pd1 C10 C11 N2 -89.1(7) . .
O1 C11 N2 C13 -172.2(7) . .
C10 C11 N2 C13 4.6(11) . .
O1 C11 N2 C12 -2.6(11) . .
C10 C11 N2 C12 174.2(6) . .
C10 P1 C14 C15 -99.6(7) . .
C20 P1 C14 C15 27.2(7) . .
C26 P1 C14 C15 138.8(6) . .
C10 P1 C14 C19 79.2(7) . .
C20 P1 C14 C19 -153.9(6) . .
C26 P1 C14 C19 -42.3(7) . .
C19 C14 C15 C16 1.4(11) . .
P1 C14 C15 C16 -179.7(6) . .
C14 C15 C16 C17 -2.7(12) . .
C15 C16 C17 C18 2.3(12) . .
C16 C17 C18 C19 -0.6(12) . .
C15 C14 C19 C18 0.3(11) . .
P1 C14 C19 C18 -178.6(6) . .
C17 C18 C19 C14 -0.7(11) . .
C10 P1 C20 C21 -18.6(7) . .
C14 P1 C20 C21 -145.9(6) . .
C26 P1 C20 C21 100.7(6) . .
C10 P1 C20 C25 167.4(6) . .
C14 P1 C20 C25 40.0(7) . .
C26 P1 C20 C25 -73.3(7) . .
C25 C20 C21 C22 -2.3(11) . .
P1 C20 C21 C22 -176.2(5) . .
C20 C21 C22 C23 -0.2(11) . .
C21 C22 C23 C24 2.4(13) . .
C22 C23 C24 C25 -2.1(15) . .
C23 C24 C25 C20 -0.4(14) . .
C21 C20 C25 C24 2.6(12) . .
P1 C20 C25 C24 176.7(7) . .
C10 P1 C26 C27 27.7(8) . .
C14 P1 C26 C27 151.9(7) . .
C20 P1 C26 C27 -93.8(7) . .
C10 P1 C26 C31 -157.5(7) . .
C14 P1 C26 C31 -33.4(8) . .
C20 P1 C26 C31 80.9(8) . .
C31 C26 C27 C28 -0.1(13) . .
P1 C26 C27 C28 174.7(7) . .
C26 C27 C28 C29 0.1(15) . .
C27 C28 C29 C30 -1.4(15) . .
C28 C29 C30 C31 2.7(16) . .
C29 C30 C31 C26 -2.7(16) . .
C27 C26 C31 C30 1.4(15) . .
P1 C26 C31 C30 -173.6(8) . .
Cl2 C32 Cl2 Cl3 -144.3(334) 3_676 3_676
Cl3 C32 Cl2 Cl3 -145.4(326) . 3_676
Cl3 C32 Cl2 Cl3 0.00(2) 3_676 3_676
C32 C32 Cl2 Cl3 -144.3(334) 3_676 3_676
Cl2 C32 Cl2 C32 0.000(4) 3_676 3_676
Cl3 C32 Cl2 C32 -1.1(12) . 3_676
Cl3 C32 Cl2 C32 144.3(334) 3_676 3_676
C32 C32 Cl2 C32 0.000(4) 3_676 3_676
Cl2 C32 Cl3 Cl2 0.000(10) 3_676 3_676
Cl2 C32 Cl3 Cl2 30.4(306) . 3_676
Cl3 C32 Cl3 Cl2 29.3(296) 3_676 3_676
C32 C32 Cl3 Cl2 29.3(296) 3_676 3_676
Cl2 C32 Cl3 C32 -29.3(296) 3_676 3_676
Cl2 C32 Cl3 C32 1.1(11) . 3_676
Cl3 C32 Cl3 C32 0.001(3) 3_676 3_676
C32 C32 Cl3 C32 0.000(3) 3_676 3_676
